data_1569222
loop_
_publ_author_name
'Yan, Fei-Fei'
'Jiang, Wen-Jing'
'Yao, Nian-Tao'
'Mao, Pan-Dong'
'Zhao, Liang'
'Sun, Hui-Ying'
'Meng, Yin-Shan'
'Liu, Tao'

_publ_section_title
;
 Manipulating fluorescence by photo-switched spin-state conversions in an
 iron(ii)-based SCO-MOF.
;
_journal_issue 25
_journal_name_full 'Chemical science'
_journal_page_first 6936
_journal_page_last 6942
_journal_paper_doi 10.1039/d3sc01217d
_journal_volume 14
_journal_year 2023
_chemical_formula_moiety '0.25(C128 H84 Ag8 Fe4 N28), C4 O2'
_chemical_formula_sum 'C36 H21 Ag2 Fe N7 O2'
_chemical_formula_weight 855.19
_space_group_crystal_system monoclinic
_space_group_IT_number 15
_space_group_name_Hall '-C 2yc'
_space_group_name_H-M_alt 'C 1 2/c 1'
_atom_sites_solution_hydrogens geom
_atom_sites_solution_primary dual
_audit_creation_date 2022-11-08
_audit_creation_method
;
Olex2 1.2
(compiled 2018.05.29 svn.r3508 for OlexSys, GUI svn.r5506)
;
_audit_update_record
;
2022-11-09 deposited with the CCDC.	2023-05-26 downloaded from the CCDC.
;
_cell_angle_alpha 90
_cell_angle_beta 102.505(7)
_cell_angle_gamma 90
_cell_formula_units_Z 4
_cell_length_a 8.929(2)
_cell_length_b 18.861(4)
_cell_length_c 20.414(5)
_cell_measurement_reflns_used 9573
_cell_measurement_temperature 30(2)
_cell_measurement_theta_max 27.49
_cell_measurement_theta_min 2.39
_cell_volume 3356.4(13)
_computing_cell_refinement 'SAINT V8.40A (?, 2016)'
_computing_data_reduction 'SAINT V8.40A (?, 2016)'
_computing_molecular_graphics 'Olex2 (Dolomanov et al., 2009)'
_computing_publication_material 'Olex2 (Dolomanov et al., 2009)'
_computing_structure_refinement 'ShelXL (Sheldrick, 2015)'
_computing_structure_solution 'ShelXT (Sheldrick, 2015)'
_diffrn_ambient_temperature 30.0
_diffrn_measured_fraction_theta_full 0.996
_diffrn_measured_fraction_theta_max 0.996
_diffrn_measurement_device_type 'Bruker APEX-II CCD'
_diffrn_measurement_method '\f and \w scans'
_diffrn_radiation_type MoK\a
_diffrn_radiation_wavelength 0.71073
_diffrn_reflns_av_R_equivalents 0.0738
_diffrn_reflns_av_unetI/netI 0.0383
_diffrn_reflns_Laue_measured_fraction_full 0.996
_diffrn_reflns_Laue_measured_fraction_max 0.996
_diffrn_reflns_limit_h_max 10
_diffrn_reflns_limit_h_min -10
_diffrn_reflns_limit_k_max 22
_diffrn_reflns_limit_k_min -22
_diffrn_reflns_limit_l_max 24
_diffrn_reflns_limit_l_min -24
_diffrn_reflns_number 23662
_diffrn_reflns_point_group_measured_fraction_full 0.996
_diffrn_reflns_point_group_measured_fraction_max 0.996
_diffrn_reflns_theta_full 25.027
_diffrn_reflns_theta_max 25.027
_diffrn_reflns_theta_min 2.389
_diffrn_standards_number 0
_exptl_absorpt_coefficient_mu 1.625
_exptl_absorpt_correction_T_max 0.7419
_exptl_absorpt_correction_T_min 0.5736
_exptl_absorpt_correction_type none
_exptl_absorpt_process_details
'SADABS-2016/2 (Bruker,2016/2) was used for absorption correction. wR2(int) was 0.1426 before and 0.1097 after correction. The Ratio of minimum to maximum transmission is 0.7732. The \l/2 correction factor is Not present.'
_exptl_crystal_density_diffrn 1.692
_exptl_crystal_description BOLOCK
_exptl_crystal_F_000 1688
_refine_diff_density_max 2.109
_refine_diff_density_min -1.673
_refine_diff_density_rms 0.145
_refine_ls_extinction_method none
_refine_ls_goodness_of_fit_ref 1.030
_refine_ls_hydrogen_treatment constr
_refine_ls_matrix_type full
_refine_ls_number_parameters 207
_refine_ls_number_reflns 2971
_refine_ls_number_restraints 8
_refine_ls_restrained_S_all 1.038
_refine_ls_R_factor_all 0.0719
_refine_ls_R_factor_gt 0.0686
_refine_ls_shift/su_max 0.001
_refine_ls_shift/su_mean 0.000
_refine_ls_structure_factor_coef Fsqd
_refine_ls_weighting_details 'w=1/[\s^2^(Fo^2^)+(0.0916P)^2^+43.6089P] where P=(Fo^2^+2Fc^2^)/3'
_refine_ls_weighting_scheme calc
_refine_ls_wR_factor_gt 0.1801
_refine_ls_wR_factor_ref 0.1832
_reflns_Friedel_coverage 0.000
_reflns_number_gt 2762
_reflns_number_total 2971
_reflns_threshold_expression 'I > 2\s(I)'
_cod_data_source_file d3sc01217d2.cif
_cod_data_source_block 30K
_cod_depositor_comments 'Adding full bibliography for 1569218--1569223.cif.'
_cod_original_cell_volume 3356.3(14)
_cod_database_code 1569222
_shelx_shelxl_version_number 2016/6
_shelx_space_group_comment
;
The symmetry employed for this shelxl refinement is uniquely defined
by the following loop, which should always be used as a source of
symmetry information in preference to the above space-group names.
They are only intended as comments.
;
_olex2_refinement_description
;
1. Fixed Uiso
 At 1.2 times of:
  All C(H) groups
2. Restrained distances
 C4-C3
 1.45 with sigma of 0.01
 O1-C3
 1.5 with sigma of 0.01
3. Uiso/Uaniso restraints and constraints
Uanis(C19) \\sim Ueq: with sigma of 0.01 and sigma for terminal atoms of 0.02
4.a Aromatic/amide H refined with riding coordinates:
 C9(H9), C11(H11), C8(H8), C12(H12), C14(H14), C15(H15), C5(H5), C6(H6),
 C17(H17), C18(H18), C19(H19)
;
_olex2_submission_special_instructions 'No special instructions were received'

loop_
_space_group_symop_operation_xyz
'x, y, z'
'-x, y, -z+1/2'
'x+1/2, y+1/2, z'
'-x+1/2, y+1/2, -z+1/2'
'-x, -y, -z'
'x, -y, z-1/2'
'-x+1/2, -y+1/2, -z'
'x+1/2, -y+1/2, z-1/2'

loop_
_atom_site_label
_atom_site_type_symbol
_atom_site_fract_x
_atom_site_fract_y
_atom_site_fract_z
_atom_site_U_iso_or_equiv
_atom_site_adp_type
_atom_site_occupancy
_atom_site_site_symmetry_order
_atom_site_calc_flag
_atom_site_refinement_flags_posn
_atom_site_refinement_flags_adp
_atom_site_refinement_flags_occupancy
_atom_site_disorder_assembly
_atom_site_disorder_group
Ag1 Ag 0.750000 0.250000 0.500000 0.0438(3) Uani 1 2 d S T P . .
Ag2 Ag 0.500000 0.45758(5) 0.750000 0.0784(4) Uani 1 2 d S T P . .
Fe1 Fe 0.500000 0.500000 0.500000 0.0427(4) Uani 1 2 d S T P . .
N1 N 0.3049(7) 0.4432(3) 0.4526(3) 0.0481(14) Uani 1 1 d . . . . .
N3 N 0.4643(8) 0.4739(3) 0.5920(3) 0.0554(16) Uani 1 1 d . . . . .
N2 N 0.6313(7) 0.4101(3) 0.5027(3) 0.0507(15) Uani 1 1 d . . . . .
N4 N -0.500000 0.2292(4) 0.250000 0.051(2) Uani 1 2 d S T P . .
C10 C -0.0978(9) 0.3351(3) 0.3497(4) 0.0473(16) Uani 1 1 d . . . . .
C9 C 0.1762(10) 0.4464(4) 0.4740(4) 0.0506(18) Uani 1 1 d . . . . .
H9 H 0.174435 0.473555 0.513032 0.061 Uiso 1 1 calc R . . . .
C13 C -0.3658(10) 0.2652(4) 0.2825(4) 0.0501(18) Uani 1 1 d . . . . .
C11 C -0.2414(9) 0.3644(4) 0.3459(4) 0.0549(19) Uani 1 1 d . . . . .
H11 H -0.249321 0.409031 0.366428 0.066 Uiso 1 1 calc R . . . .
C2 C 0.4693(11) 0.4630(4) 0.6481(4) 0.067(2) Uani 1 1 d . . . . .
C7 C 0.0417(9) 0.3713(3) 0.3845(3) 0.0482(17) Uani 1 1 d . . . . .
C8 C 0.0445(10) 0.4122(4) 0.4427(4) 0.0532(18) Uani 1 1 d . . . . .
H8 H -0.045403 0.416100 0.460262 0.064 Uiso 1 1 calc R . . . .
C12 C -0.3736(10) 0.3305(4) 0.3131(4) 0.0572(19) Uani 1 1 d . . . . .
H12 H -0.470581 0.352012 0.311488 0.069 Uiso 1 1 calc R . . . .
C14 C -0.2220(10) 0.2355(4) 0.2852(4) 0.055(2) Uani 1 1 d . . . . .
H14 H -0.214021 0.191175 0.264115 0.066 Uiso 1 1 calc R . . . .
C1 C 0.6846(8) 0.3549(4) 0.5043(3) 0.0477(16) Uani 1 1 d . . . . .
C15 C -0.0915(10) 0.2698(4) 0.3180(4) 0.056(2) Uani 1 1 d . . . . .
H15 H 0.005553 0.248555 0.319182 0.068 Uiso 1 1 calc R . . . .
C5 C 0.3060(9) 0.4034(5) 0.3982(4) 0.061(2) Uani 1 1 d . . . . .
H5 H 0.398575 0.399735 0.382721 0.073 Uiso 1 1 calc R . . . .
C16 C -0.500000 0.1531(6) 0.250000 0.069(4) Uani 1 2 d S T P . .
C6 C 0.1783(9) 0.3678(4) 0.3640(4) 0.0555(19) Uani 1 1 d . . . . .
H6 H 0.184748 0.340373 0.325702 0.067 Uiso 1 1 calc R . . . .
C17 C -0.5532(14) 0.1158(5) 0.1914(4) 0.085(3) Uani 1 1 d . . . . .
H17 H -0.586709 0.140497 0.150285 0.102 Uiso 1 1 calc R . . . .
C18 C -0.5577(19) 0.0434(5) 0.1923(5) 0.133(7) Uani 1 1 d . . . . .
H18 H -0.601518 0.018356 0.152413 0.159 Uiso 1 1 calc R . . . .
C19 C -0.500000 0.0066(9) 0.250000 0.107(5) Uani 1 2 d S TU P . .
H19 H -0.500000 -0.043806 0.249999 0.128 Uiso 1 2 calc RS T P . .
C3 C 0.3752(18) 0.2751(9) 0.5175(8) 0.114(4) Uiso 1 1 d D . . . .
O1 O 0.394(6) 0.230(2) 0.4587(17) 0.49(3) Uiso 1 1 d D . . . .
C4 C 0.280(8) 0.297(4) 0.564(3) 0.53(4) Uiso 1 1 d D . . . .

loop_
_atom_site_aniso_label
_atom_site_aniso_U_11
_atom_site_aniso_U_22
_atom_site_aniso_U_33
_atom_site_aniso_U_23
_atom_site_aniso_U_13
_atom_site_aniso_U_12
Ag1 0.0511(5) 0.0459(5) 0.0357(4) -0.0021(3) 0.0123(3) 0.0192(3)
Ag2 0.1452(11) 0.0416(5) 0.0435(5) 0.000 0.0099(5) 0.000
Fe1 0.0585(8) 0.0348(7) 0.0284(7) -0.0092(5) -0.0050(6) 0.0225(6)
N1 0.061(4) 0.042(3) 0.037(3) -0.005(2) 0.001(3) 0.022(3)
N3 0.075(4) 0.046(3) 0.037(3) -0.008(3) -0.006(3) 0.025(3)
N2 0.066(4) 0.044(3) 0.036(3) -0.009(2) -0.004(3) 0.014(3)
N4 0.078(6) 0.033(4) 0.037(4) 0.000 0.005(4) 0.000
C10 0.068(4) 0.030(3) 0.044(4) 0.001(3) 0.015(3) 0.004(3)
C9 0.086(5) 0.030(3) 0.037(4) -0.003(3) 0.014(4) 0.006(3)
C13 0.085(5) 0.030(3) 0.034(3) 0.002(3) 0.012(3) 0.002(3)
C11 0.073(5) 0.035(4) 0.067(5) -0.013(3) 0.036(4) -0.004(3)
C2 0.096(6) 0.042(4) 0.055(5) -0.006(4) 0.003(4) 0.022(4)
C7 0.076(5) 0.028(3) 0.039(3) 0.002(3) 0.011(3) 0.014(3)
C8 0.078(5) 0.032(3) 0.054(4) -0.007(3) 0.026(4) 0.001(3)
C12 0.071(5) 0.044(4) 0.065(5) -0.013(4) 0.032(4) -0.005(4)
C14 0.081(5) 0.030(3) 0.048(4) -0.006(3) -0.004(4) 0.014(3)
C1 0.048(4) 0.057(5) 0.035(3) -0.003(3) 0.002(3) 0.012(3)
C15 0.081(5) 0.036(4) 0.046(4) -0.006(3) 0.000(4) 0.019(4)
C5 0.055(4) 0.075(5) 0.049(4) -0.021(4) 0.003(3) 0.023(4)
C16 0.120(10) 0.031(5) 0.039(6) 0.000 -0.017(6) 0.000
C6 0.061(4) 0.057(5) 0.045(4) -0.018(3) 0.006(3) 0.021(4)
C17 0.147(10) 0.050(5) 0.040(4) -0.005(4) -0.019(5) 0.029(5)
C18 0.237(16) 0.041(5) 0.067(7) -0.019(4) -0.081(9) 0.036(7)
C19 0.138(9) 0.063(7) 0.098(8) 0.000 -0.021(7) 0.000

loop_
_atom_type_symbol
_atom_type_description
_atom_type_scat_dispersion_real
_atom_type_scat_dispersion_imag
_atom_type_scat_source
C C 0.0033 0.0016 'International Tables Vol C Tables 4.2.6.8 and 6.1.1.4'
H H 0.0000 0.0000 'International Tables Vol C Tables 4.2.6.8 and 6.1.1.4'
Ag Ag -0.8971 1.1015 'International Tables Vol C Tables 4.2.6.8 and 6.1.1.4'
Fe Fe 0.3463 0.8444 'International Tables Vol C Tables 4.2.6.8 and 6.1.1.4'
N N 0.0061 0.0033 'International Tables Vol C Tables 4.2.6.8 and 6.1.1.4'
O O 0.0106 0.0060 'International Tables Vol C Tables 4.2.6.8 and 6.1.1.4'

loop_
_geom_angle_atom_site_label_1
_geom_angle_atom_site_label_2
_geom_angle_atom_site_label_3
_geom_angle
_geom_angle_site_symmetry_1
_geom_angle_site_symmetry_3
_geom_angle_publ_flag
C1 Ag1 C1 180.0(4) 7_656 . ?
C2 Ag2 C2 174.3(5) . 2_656 ?
N1 Fe1 N1 180.0 5_666 . ?
N3 Fe1 N1 91.2(3) 5_666 5_666 ?
N3 Fe1 N1 88.8(3) 5_666 . ?
N3 Fe1 N1 88.8(3) . 5_666 ?
N3 Fe1 N1 91.2(3) . . ?
N3 Fe1 N3 180.0 . 5_666 ?
N3 Fe1 N2 88.7(2) 5_666 5_666 ?
N3 Fe1 N2 91.3(2) 5_666 . ?
N3 Fe1 N2 88.7(2) . . ?
N3 Fe1 N2 91.3(2) . 5_666 ?
N2 Fe1 N1 90.2(2) . . ?
N2 Fe1 N1 89.8(2) . 5_666 ?
N2 Fe1 N1 90.2(2) 5_666 5_666 ?
N2 Fe1 N1 89.8(2) 5_666 . ?
N2 Fe1 N2 180.0 . 5_666 ?
C9 N1 Fe1 121.5(5) . . ?
C9 N1 C5 117.6(7) . . ?
C5 N1 Fe1 120.9(6) . . ?
C2 N3 Fe1 168.3(8) . . ?
C1 N2 Fe1 169.8(7) . . ?
C13 N4 C13 122.5(8) 2_455 . ?
C13 N4 C16 118.8(4) 2_455 . ?
C13 N4 C16 118.8(4) . . ?
C11 C10 C7 121.4(6) . . ?
C11 C10 C15 117.1(7) . . ?
C15 C10 C7 121.5(7) . . ?
N1 C9 C8 123.1(6) . . ?
C12 C13 N4 121.2(8) . . ?
C12 C13 C14 118.4(8) . . ?
C14 C13 N4 120.5(6) . . ?
C12 C11 C10 121.8(7) . . ?
N3 C2 Ag2 170.9(8) . . ?
C8 C7 C10 121.5(7) . . ?
C6 C7 C10 123.2(6) . . ?
C6 C7 C8 115.3(7) . . ?
C9 C8 C7 120.4(7) . . ?
C11 C12 C13 120.5(8) . . ?
C15 C14 C13 120.5(7) . . ?
N2 C1 Ag1 171.7(6) . . ?
C14 C15 C10 121.7(8) . . ?
N1 C5 C6 122.7(7) . . ?
C17 C16 N4 120.7(5) . . ?
C17 C16 N4 120.7(5) 2_455 . ?
C17 C16 C17 118.6(11) 2_455 . ?
C7 C6 C5 120.9(7) . . ?
C18 C17 C16 120.2(8) . . ?
C17 C18 C19 120.9(10) . . ?
C18 C19 C18 118.9(14) 2_455 . ?
C4 C3 O1 148(4) . . ?
C3 O1 C4 98(3) . 7_556 ?
C3 C4 O1 113(5) . 7_556 ?

loop_
_geom_bond_atom_site_label_1
_geom_bond_atom_site_label_2
_geom_bond_distance
_geom_bond_site_symmetry_2
_geom_bond_publ_flag
Ag1 C1 2.070(7) 7_656 ?
Ag1 C1 2.070(7) . ?
Ag2 C2 2.042(9) 2_656 ?
Ag2 C2 2.042(9) . ?
Fe1 N1 2.094(6) . ?
Fe1 N1 2.094(6) 5_666 ?
Fe1 N3 2.033(7) 5_666 ?
Fe1 N3 2.033(7) . ?
Fe1 N2 2.056(6) . ?
Fe1 N2 2.056(6) 5_666 ?
N1 C9 1.317(10) . ?
N1 C5 1.341(9) . ?
N3 C2 1.154(11) . ?
N2 C1 1.142(9) . ?
N4 C13 1.412(9) . ?
N4 C13 1.412(9) 2_455 ?
N4 C16 1.435(13) . ?
C10 C11 1.384(11) . ?
C10 C7 1.464(11) . ?
C10 C15 1.398(10) . ?
C9 C8 1.371(11) . ?
C13 C12 1.390(10) . ?
C13 C14 1.391(12) . ?
C11 C12 1.381(12) . ?
C7 C8 1.411(10) . ?
C7 C6 1.374(11) . ?
C14 C15 1.374(12) . ?
C5 C6 1.376(11) . ?
C16 C17 1.381(10) . ?
C16 C17 1.381(10) 2_455 ?
C17 C18 1.365(13) . ?
C18 C19 1.368(13) . ?
C3 O1 1.512(10) . ?
C3 C4 1.466(10) . ?
O1 C4 1.60(8) 7_556 ?

loop_
_geom_torsion_atom_site_label_1
_geom_torsion_atom_site_label_2
_geom_torsion_atom_site_label_3
_geom_torsion_atom_site_label_4
_geom_torsion
_geom_torsion_site_symmetry_1
_geom_torsion_site_symmetry_2
_geom_torsion_site_symmetry_3
_geom_torsion_site_symmetry_4
_geom_torsion_publ_flag
Fe1 N1 C9 C8 177.3(5) . . . . ?
Fe1 N1 C5 C6 -177.2(6) . . . . ?
N1 C9 C8 C7 -0.1(11) . . . . ?
N1 C5 C6 C7 -0.1(13) . . . . ?
N4 C13 C12 C11 178.6(7) . . . . ?
N4 C13 C14 C15 -178.6(7) . . . . ?
N4 C16 C17 C18 -177.7(11) . . . . ?
C10 C11 C12 C13 -0.1(12) . . . . ?
C10 C7 C8 C9 -179.3(6) . . . . ?
C10 C7 C6 C5 179.4(7) . . . . ?
C9 N1 C5 C6 1.4(12) . . . . ?
C13 N4 C13 C12 31.8(6) 2_455 . . . ?
C13 N4 C13 C14 -148.9(8) 2_455 . . . ?
C13 N4 C16 C17 48.0(7) 2_455 . . . ?
C13 N4 C16 C17 48.0(7) . . . 2_455 ?
C13 N4 C16 C17 -132.0(7) . . . . ?
C13 N4 C16 C17 -132.0(7) 2_455 . . 2_455 ?
C13 C14 C15 C10 0.0(12) . . . . ?
C11 C10 C7 C8 34.9(10) . . . . ?
C11 C10 C7 C6 -145.8(8) . . . . ?
C11 C10 C15 C14 -0.8(12) . . . . ?
C7 C10 C11 C12 -180.0(7) . . . . ?
C7 C10 C15 C14 -180.0(7) . . . . ?
C8 C7 C6 C5 -1.2(11) . . . . ?
C12 C13 C14 C15 0.7(12) . . . . ?
C14 C13 C12 C11 -0.7(12) . . . . ?
C15 C10 C11 C12 0.8(11) . . . . ?
C15 C10 C7 C8 -146.0(7) . . . . ?
C15 C10 C7 C6 33.4(11) . . . . ?
C5 N1 C9 C8 -1.3(11) . . . . ?
C16 N4 C13 C12 -148.2(6) . . . . ?
C16 N4 C13 C14 31.1(8) . . . . ?
C16 C17 C18 C19 -5(2) . . . . ?
C6 C7 C8 C9 1.4(10) . . . . ?
C17 C16 C17 C18 2.3(11) 2_455 . . . ?
C17 C18 C19 C18 2.3(12) . . . 2_455 ?
O1 C3 C4 O1 -13(13) . . . 7_556 ?
C4 C3 O1 C4 12(12) . . . 7_556 ?
